data_7701599
loop_
_publ_author_name
'Yoshimura, Takashi'
'Nagata, Kojiro'
'Matsuda, Ayumi'
'Omote, Toshiki'
'Kino, Yasushi'
'Takayama, Tsutomu'
'Sekine, Tsutomu'
'Shinohara, Atsushi'

_publ_section_title
;
 Synthesis, structures, redox properties, and theoretical calculations of
 thiohalide capped octahedral hexanuclear technetium(iii) clusters.
;
_journal_issue 37
_journal_name_full 'Dalton transactions (Cambridge, England : 2003)'
_journal_page_first 14085
_journal_page_last 14095
_journal_paper_doi 10.1039/c9dt02909e
_journal_volume 48
_journal_year 2019
_chemical_formula_moiety '2(Br3.5 S3.5 Tc3), 3(C24 H20 P)'
_chemical_formula_sum 'C72 H60 Br7 P3 S7 Tc6'
_chemical_formula_weight 2395.29
_space_group_crystal_system triclinic
_space_group_IT_number 2
_space_group_name_Hall '-P 1'
_space_group_name_H-M_alt 'P -1'
_atom_sites_solution_hydrogens geom
_atom_sites_solution_primary direct
_audit_creation_date 2019-05-13
_audit_creation_method
;
Olex2 1.2
(compiled May 18 2018 14:05:52 for OlexSys, GUI svn.r5506)
;
_audit_update_record
;
2019-07-15 deposited with the CCDC.	2019-09-06 downloaded from the CCDC.
;
_cell_angle_alpha 92.4670(10)
_cell_angle_beta 108.9090(10)
_cell_angle_gamma 100.7220(10)
_cell_formula_units_Z 2
_cell_length_a 13.8962(4)
_cell_length_b 15.1967(4)
_cell_length_c 19.6412(7)
_cell_measurement_reflns_used 28192
_cell_measurement_temperature 170
_cell_measurement_theta_max 27.5
_cell_measurement_theta_min 3.0
_cell_volume 3831.5(2)
_computing_molecular_graphics 'Olex2 (Dolomanov et al., 2009)'
_computing_publication_material 'Olex2 (Dolomanov et al., 2009)'
_computing_structure_refinement 'ShelXL (Sheldrick, 2015)'
_computing_structure_solution 'ShelXS (Sheldrick, 2008)'
_diffrn_ambient_temperature 170
_diffrn_detector_area_resol_mean 10
_diffrn_measured_fraction_theta_full 0.991
_diffrn_measured_fraction_theta_max 0.985
_diffrn_measurement_device_type RAPID
_diffrn_measurement_method '\w scans'
_diffrn_radiation_type MoK\a
_diffrn_radiation_wavelength 0.71075
_diffrn_reflns_av_R_equivalents 0.0860
_diffrn_reflns_av_unetI/netI 0.1080
_diffrn_reflns_Laue_measured_fraction_full 0.991
_diffrn_reflns_Laue_measured_fraction_max 0.985
_diffrn_reflns_limit_h_max 18
_diffrn_reflns_limit_h_min -18
_diffrn_reflns_limit_k_max 19
_diffrn_reflns_limit_k_min -19
_diffrn_reflns_limit_l_max 25
_diffrn_reflns_limit_l_min -25
_diffrn_reflns_number 37485
_diffrn_reflns_point_group_measured_fraction_full 0.991
_diffrn_reflns_point_group_measured_fraction_max 0.985
_diffrn_reflns_theta_full 25.242
_diffrn_reflns_theta_max 27.476
_diffrn_reflns_theta_min 3.047
_exptl_absorpt_coefficient_mu 4.997
_exptl_absorpt_correction_T_max 0.607
_exptl_absorpt_correction_T_min 0.193
_exptl_absorpt_correction_type multi-scan
_exptl_absorpt_process_details 'ABSCOR (Rigaku, 1995)'
_exptl_crystal_colour orange
_exptl_crystal_colour_primary orange
_exptl_crystal_density_diffrn 2.076
_exptl_crystal_description plate
_exptl_crystal_F_000 2304
_exptl_crystal_size_max 0.2
_exptl_crystal_size_mid 0.1
_exptl_crystal_size_min 0.1
_refine_diff_density_max 1.553
_refine_diff_density_min -1.162
_refine_diff_density_rms 0.183
_refine_ls_extinction_method none
_refine_ls_goodness_of_fit_ref 1.030
_refine_ls_hydrogen_treatment constr
_refine_ls_matrix_type full
_refine_ls_number_parameters 864
_refine_ls_number_reflns 17274
_refine_ls_number_restraints 2
_refine_ls_restrained_S_all 1.030
_refine_ls_R_factor_all 0.0818
_refine_ls_R_factor_gt 0.0504
_refine_ls_shift/su_max 0.001
_refine_ls_shift/su_mean 0.000
_refine_ls_structure_factor_coef Fsqd
_refine_ls_weighting_details 'w=1/[\s^2^(Fo^2^)+(0.0226P)^2^] where P=(Fo^2^+2Fc^2^)/3'
_refine_ls_weighting_scheme calc
_refine_ls_wR_factor_gt 0.0894
_refine_ls_wR_factor_ref 0.1022
_reflns_Friedel_coverage 0.000
_reflns_number_gt 12022
_reflns_number_total 17274
_reflns_threshold_expression 'I > 2\s(I)'
_cod_data_source_file c9dt02909e2.cif
_cod_data_source_block PPh4[Tc6S7Br7]
_cod_database_code 7701599
_shelx_shelxl_version_number 2018/3
_shelx_space_group_comment
;
The symmetry employed for this shelxl refinement is uniquely defined
by the following loop, which should always be used as a source of
symmetry information in preference to the above space-group names.
They are only intended as comments.
;
_olex2_refinement_description
;
1. Fixed Uiso
 At 1.2 times of:
  All C(H) groups
2. Shared sites
{Br21, S21}
{Br23, S23}
{Br22, S22}
{Br24, S24}
{Br11, S11}
{Br12, S12}
{Br13, S13}
{Br14, S14}
3. Uiso/Uaniso restraints and constraints
Uanis(Br21) = Uanis(S21)
Uanis(Br23) = Uanis(S23)
Uanis(Br22) = Uanis(S22)
Uanis(Br24) = Uanis(S24)
Uanis(Br11) = Uanis(S11)
Uanis(Br12) = Uanis(S12)
Uanis(Br13) = Uanis(S13)
Uanis(Br14) = Uanis(S14)
4. Others
 1*[Sof(Br21)+Sof(S21)]+1*[Sof(Br23)+Sof(S23)]+1*[Sof(Br22)+Sof(S22)]+1*
 [Sof(Br24)+Sof(S24)]=0.5 with esd of 0.0001
 1*[Sof(Br11)+Sof(S11)]+1*[Sof(Br12)+Sof(S12)]+1*[Sof(Br13)+Sof(S13)]+1*
 [Sof(Br14)+Sof(S14)]=0.5 with esd of 0.0001
 Sof(S21)=1-FVAR(1)
 Sof(Br21)=FVAR(1)
 Sof(S23)=1-FVAR(2)
 Sof(Br23)=FVAR(2)
 Sof(S22)=1-FVAR(3)
 Sof(Br22)=FVAR(3)
 Sof(S24)=1-FVAR(4)
 Sof(Br24)=FVAR(4)
 Sof(S11)=1-FVAR(5)
 Sof(Br11)=FVAR(5)
 Sof(S12)=1-FVAR(6)
 Sof(Br12)=FVAR(6)
 Sof(S13)=1-FVAR(7)
 Sof(Br13)=FVAR(7)
 Sof(S14)=1-FVAR(8)
 Sof(Br14)=FVAR(8)
5.a Aromatic/amide H refined with riding coordinates:
 C2(H2), C3(H3), C4(H4), C5(H5), C6(H6), C8(H8), C9(H9), C10(H10), C11(H11),
 C12(H12), C14(H14), C15(H15), C16(H16), C17(H17), C18(H18), C20(H20), C21(H21),
  C22(H22), C23(H23), C24(H24), C26(H26), C27(H27), C28(H28), C29(H29),
 C30(H30), C32(H32), C33(H33), C34(H34), C35(H35), C36(H36), C38(H38), C39(H39),
  C40(H40), C41(H41), C42(H42), C44(H44), C45(H45), C46(H46), C47(H47),
 C48(H48), C50(H50), C51(H51), C52(H52), C53(H53), C54(H54), C56(H56), C57(H57),
  C58(H58), C59(H59), C60(H60), C62(H62), C63(H63), C64(H64), C65(H65),
 C66(H66), C68(H68), C69(H69), C70(H70), C71(H71), C72(H72)
;
_olex2_submission_special_instructions 'No special instructions were received'

loop_
_space_group_symop_operation_xyz
'x, y, z'
'-x, -y, -z'

loop_
_atom_site_label
_atom_site_type_symbol
_atom_site_fract_x
_atom_site_fract_y
_atom_site_fract_z
_atom_site_U_iso_or_equiv
_atom_site_adp_type
_atom_site_occupancy
_atom_site_site_symmetry_order
_atom_site_calc_flag
_atom_site_refinement_flags_posn
_atom_site_refinement_flags_occupancy
_atom_site_disorder_assembly
_atom_site_disorder_group
Tc1 Tc 0.95553(3) 0.87733(3) -0.00755(2) 0.02391(10) Uani 1 1 d . . . .
Tc2 Tc 1.04942(3) 1.00298(3) 0.09885(2) 0.02433(10) Uani 1 1 d . . . .
Tc3 Tc 0.87407(3) 1.01529(3) 0.00406(2) 0.02427(10) Uani 1 1 d . . . .
Br1 Br 0.89520(5) 0.70561(3) -0.01168(3) 0.03749(15) Uani 1 1 d . . . .
Br2 Br 1.11560(5) 1.00095(4) 0.23771(3) 0.03963(15) Uani 1 1 d . . . .
Br3 Br 0.69942(5) 1.03514(4) 0.01411(3) 0.04125(16) Uani 1 1 d . . . .
Br11 Br 0.88708(10) 0.90351(8) 0.08829(7) 0.0324(4) Uani 0.099(2) 1 d . P A 1
Br12 Br 0.97085(10) 1.13149(8) 0.10269(7) 0.0312(4) Uani 0.087(2) 1 d . P A 1
Br13 Br 1.20916(9) 1.10439(7) 0.09961(6) 0.0370(3) Uani 0.225(2) 1 d . P A 1
Br14 Br 0.87795(10) 1.12468(8) -0.08077(7) 0.0316(4) Uani 0.089(2) 1 d . P A 1
S11 S 0.88708(10) 0.90351(8) 0.08829(7) 0.0324(4) Uani 0.901(2) 1 d . P A 2
S12 S 0.97085(10) 1.13149(8) 0.10269(7) 0.0312(4) Uani 0.913(2) 1 d . P A 2
S13 S 1.20916(9) 1.10439(7) 0.09961(6) 0.0370(3) Uani 0.775(2) 1 d . P A 2
S14 S 0.87795(10) 1.12468(8) -0.08077(7) 0.0316(4) Uani 0.911(2) 1 d . P A 2
Tc4 Tc 0.47882(3) 0.59902(3) 0.45190(2) 0.02395(10) Uani 1 1 d . . . .
Tc5 Tc 0.36082(3) 0.46955(3) 0.48768(2) 0.02416(10) Uani 1 1 d . . . .
Tc6 Tc 0.47648(3) 0.43286(3) 0.41418(2) 0.02354(10) Uani 1 1 d . . . .
Br4 Br 0.45279(5) 0.73725(3) 0.38313(3) 0.03678(15) Uani 1 1 d . . . .
Br5 Br 0.16590(5) 0.42896(4) 0.47100(4) 0.04160(16) Uani 1 1 d . . . .
Br6 Br 0.44919(5) 0.33714(4) 0.29556(3) 0.03700(14) Uani 1 1 d . . . .
Br21 Br 0.32561(10) 0.50032(7) 0.36322(6) 0.0337(3) Uani 0.142(2) 1 d . P B 1
Br22 Br 0.41161(10) 0.44051(8) 0.61293(7) 0.0340(4) Uani 0.100(2) 1 d . P B 1
Br23 Br 0.36633(9) 0.31528(7) 0.45269(6) 0.0332(3) Uani 0.148(2) 1 d . P B 1
Br24 Br 0.62765(10) 0.37370(8) 0.47642(7) 0.0331(4) Uani 0.110(2) 1 d . P B 1
S21 S 0.32561(10) 0.50032(7) 0.36322(6) 0.0337(3) Uani 0.858(2) 1 d . P B 2
S22 S 0.41161(10) 0.44051(8) 0.61293(7) 0.0340(4) Uani 0.900(2) 1 d . P B 2
S23 S 0.36633(9) 0.31528(7) 0.45269(6) 0.0332(3) Uani 0.852(2) 1 d . P B 2
S24 S 0.62765(10) 0.37370(8) 0.47642(7) 0.0331(4) Uani 0.890(2) 1 d . P B 2
P1 P 0.94914(12) 0.44385(9) 0.18507(8) 0.0312(3) Uani 1 1 d . . . .
C1 C 1.0341(4) 0.3684(3) 0.2198(3) 0.0320(13) Uani 1 1 d . . . .
C2 C 1.1063(5) 0.3589(4) 0.1868(3) 0.0418(15) Uani 1 1 d . . . .
H2 H 1.109081 0.391306 0.148191 0.050 Uiso 1 1 calc R . . .
C3 C 1.1737(5) 0.3023(4) 0.2102(3) 0.0432(16) Uani 1 1 d . . . .
H3 H 1.222759 0.297569 0.188106 0.052 Uiso 1 1 calc R . . .
C4 C 1.1686(6) 0.2533(4) 0.2656(4) 0.056(2) Uani 1 1 d . . . .
H4 H 1.213930 0.214611 0.281190 0.067 Uiso 1 1 calc R . . .
C5 C 1.0974(6) 0.2607(5) 0.2982(4) 0.065(2) Uani 1 1 d . . . .
H5 H 1.094549 0.226771 0.336099 0.078 Uiso 1 1 calc R . . .
C6 C 1.0281(5) 0.3188(4) 0.2758(3) 0.0504(18) Uani 1 1 d . . . .
H6 H 0.979370 0.323509 0.298189 0.061 Uiso 1 1 calc R . . .
C7 C 0.8877(4) 0.4100(3) 0.0899(3) 0.0309(13) Uani 1 1 d . . . .
C8 C 0.8353(4) 0.3195(3) 0.0669(3) 0.0348(14) Uani 1 1 d . . . .
H8 H 0.829385 0.280140 0.100999 0.042 Uiso 1 1 calc R . . .
C9 C 0.7932(4) 0.2891(4) -0.0053(3) 0.0388(15) Uani 1 1 d . . . .
H9 H 0.758764 0.229256 -0.020110 0.047 Uiso 1 1 calc R . . .
C10 C 0.8017(5) 0.3469(4) -0.0558(3) 0.0455(16) Uani 1 1 d . . . .
H10 H 0.773377 0.325979 -0.104858 0.055 Uiso 1 1 calc R . . .
C11 C 0.8518(5) 0.4358(4) -0.0344(3) 0.0467(16) Uani 1 1 d . . . .
H11 H 0.856675 0.474430 -0.069162 0.056 Uiso 1 1 calc R . . .
C12 C 0.8954(4) 0.4685(4) 0.0390(3) 0.0367(14) Uani 1 1 d . . . .
H12 H 0.929094 0.528520 0.053370 0.044 Uiso 1 1 calc R . . .
C13 C 1.0203(4) 0.5584(3) 0.2001(3) 0.0299(12) Uani 1 1 d . . . .
C14 C 1.1273(5) 0.5797(4) 0.2284(3) 0.0347(13) Uani 1 1 d . . . .
H14 H 1.164652 0.534423 0.240047 0.042 Uiso 1 1 calc R . . .
C15 C 1.1789(5) 0.6687(4) 0.2392(3) 0.0441(15) Uani 1 1 d . . . .
H15 H 1.251069 0.683622 0.259434 0.053 Uiso 1 1 calc R . . .
C16 C 1.1234(6) 0.7357(4) 0.2201(3) 0.0466(16) Uani 1 1 d . . . .
H16 H 1.158610 0.795563 0.227335 0.056 Uiso 1 1 calc R . . .
C17 C 1.0169(5) 0.7147(4) 0.1905(3) 0.0443(16) Uani 1 1 d . . . .
H17 H 0.980280 0.760118 0.177143 0.053 Uiso 1 1 calc R . . .
C18 C 0.9644(5) 0.6267(4) 0.1808(3) 0.0397(15) Uani 1 1 d . . . .
H18 H 0.892167 0.612428 0.161353 0.048 Uiso 1 1 calc R . . .
C19 C 0.8537(5) 0.4379(4) 0.2294(4) 0.0441(16) Uani 1 1 d . . . .
C20 C 0.7498(6) 0.4208(4) 0.1903(4) 0.060(2) Uani 1 1 d . . . .
H20 H 0.726959 0.411118 0.140059 0.071 Uiso 1 1 calc R . . .
C21 C 0.6775(7) 0.4179(5) 0.2274(6) 0.082(3) Uani 1 1 d . . . .
H21 H 0.606365 0.406832 0.201927 0.098 Uiso 1 1 calc R . . .
C22 C 0.7145(8) 0.4319(5) 0.3015(6) 0.088(3) Uani 1 1 d . . . .
H22 H 0.666973 0.429575 0.325954 0.105 Uiso 1 1 calc R . . .
C23 C 0.8198(7) 0.4493(5) 0.3417(5) 0.077(3) Uani 1 1 d . . . .
H23 H 0.842591 0.457829 0.392072 0.092 Uiso 1 1 calc R . . .
C24 C 0.8891(6) 0.4536(4) 0.3054(4) 0.057(2) Uani 1 1 d . . . .
H24 H 0.960167 0.466942 0.331169 0.068 Uiso 1 1 calc R . . .
P2 P 0.55645(12) 0.75517(10) 0.14560(9) 0.0347(4) Uani 1 1 d . . . .
C25 C 0.6857(5) 0.7590(4) 0.2077(3) 0.0368(14) Uani 1 1 d . . . .
C26 C 0.7638(5) 0.8327(4) 0.2135(3) 0.0438(16) Uani 1 1 d . . . .
H26 H 0.749032 0.879068 0.185086 0.053 Uiso 1 1 calc R . . .
C27 C 0.8638(5) 0.8387(4) 0.2611(3) 0.0490(17) Uani 1 1 d . . . .
H27 H 0.916027 0.888459 0.264422 0.059 Uiso 1 1 calc R . . .
C28 C 0.8853(5) 0.7696(4) 0.3039(4) 0.0508(17) Uani 1 1 d . . . .
H28 H 0.952222 0.773337 0.336090 0.061 Uiso 1 1 calc R . . .
C29 C 0.8089(6) 0.6964(5) 0.2990(4) 0.061(2) Uani 1 1 d . . . .
H29 H 0.823641 0.651051 0.328583 0.073 Uiso 1 1 calc R . . .
C30 C 0.7098(5) 0.6894(4) 0.2502(4) 0.0520(18) Uani 1 1 d . . . .
H30 H 0.658776 0.638044 0.245543 0.062 Uiso 1 1 calc R . . .
C31 C 0.5615(4) 0.7719(4) 0.0574(3) 0.0346(13) Uani 1 1 d . . . .
C32 C 0.4822(5) 0.8042(4) 0.0091(3) 0.0460(16) Uani 1 1 d . . . .
H32 H 0.432638 0.823558 0.024984 0.055 Uiso 1 1 calc R . . .
C33 C 0.4757(5) 0.8078(5) -0.0621(4) 0.060(2) Uani 1 1 d . . . .
H33 H 0.422441 0.829931 -0.094134 0.072 Uiso 1 1 calc R . . .
C34 C 0.5488(5) 0.7785(4) -0.0856(4) 0.0536(18) Uani 1 1 d . . . .
H34 H 0.543524 0.779443 -0.133951 0.064 Uiso 1 1 calc R . . .
C35 C 0.6304(5) 0.7475(4) -0.0378(4) 0.0472(17) Uani 1 1 d . . . .
H35 H 0.680240 0.729025 -0.053850 0.057 Uiso 1 1 calc R . . .
C36 C 0.6367(5) 0.7443(4) 0.0336(3) 0.0384(14) Uani 1 1 d . . . .
H36 H 0.691089 0.723813 0.065914 0.046 Uiso 1 1 calc R . . .
C37 C 0.5021(5) 0.8442(4) 0.1723(3) 0.0382(14) Uani 1 1 d . . . .
C38 C 0.4205(5) 0.8274(4) 0.1985(3) 0.0432(16) Uani 1 1 d . . . .
H38 H 0.392266 0.768665 0.203721 0.052 Uiso 1 1 calc R . . .
C39 C 0.3806(5) 0.8982(5) 0.2171(4) 0.0564(19) Uani 1 1 d . . . .
H39 H 0.326498 0.886791 0.235757 0.068 Uiso 1 1 calc R . . .
C40 C 0.4200(6) 0.9844(5) 0.2085(4) 0.0534(18) Uani 1 1 d . . . .
H40 H 0.392240 1.031520 0.220600 0.064 Uiso 1 1 calc R . . .
C41 C 0.4998(6) 1.0015(4) 0.1821(4) 0.060(2) Uani 1 1 d . . . .
H41 H 0.526203 1.060211 0.175666 0.072 Uiso 1 1 calc R . . .
C42 C 0.5419(6) 0.9323(4) 0.1647(4) 0.059(2) Uani 1 1 d . . . .
H42 H 0.597568 0.944801 0.147741 0.070 Uiso 1 1 calc R . . .
C43 C 0.4772(5) 0.6458(4) 0.1403(3) 0.0358(14) Uani 1 1 d . . . .
C44 C 0.4533(5) 0.6156(4) 0.1996(3) 0.0433(16) Uani 1 1 d . . . .
H44 H 0.476315 0.653093 0.242892 0.052 Uiso 1 1 calc R . . .
C45 C 0.3950(5) 0.5293(4) 0.1944(4) 0.0484(17) Uani 1 1 d . . . .
H45 H 0.379262 0.509077 0.234352 0.058 Uiso 1 1 calc R . . .
C46 C 0.3605(5) 0.4737(4) 0.1306(4) 0.0511(18) Uani 1 1 d . . . .
H46 H 0.320312 0.416344 0.127084 0.061 Uiso 1 1 calc R . . .
C47 C 0.3852(5) 0.5024(4) 0.0719(4) 0.0526(18) Uani 1 1 d . . . .
H47 H 0.363498 0.463703 0.029328 0.063 Uiso 1 1 calc R . . .
C48 C 0.4419(5) 0.5881(4) 0.0755(3) 0.0420(15) Uani 1 1 d . . . .
H48 H 0.456778 0.607728 0.035121 0.050 Uiso 1 1 calc R . . .
P3 P 0.26735(12) 0.91710(9) 0.57911(8) 0.0313(3) Uani 1 1 d . . . .
C49 C 0.4038(4) 0.9331(3) 0.5926(3) 0.0320(13) Uani 1 1 d . . . .
C50 C 0.4612(5) 1.0165(4) 0.5880(3) 0.0396(15) Uani 1 1 d . . . .
H50 H 0.428839 1.064952 0.576962 0.047 Uiso 1 1 calc R . . .
C51 C 0.5663(5) 1.0272(4) 0.5997(3) 0.0459(16) Uani 1 1 d . . . .
H51 H 0.604667 1.083273 0.597170 0.055 Uiso 1 1 calc R . . .
C52 C 0.6148(5) 0.9559(4) 0.6151(3) 0.0449(16) Uani 1 1 d . . . .
H52 H 0.685311 0.963548 0.621782 0.054 Uiso 1 1 calc R . . .
C53 C 0.5592(5) 0.8736(4) 0.6206(3) 0.0466(17) Uani 1 1 d . . . .
H53 H 0.592801 0.825976 0.632171 0.056 Uiso 1 1 calc R . . .
C54 C 0.4538(5) 0.8608(4) 0.6091(3) 0.0409(15) Uani 1 1 d . . . .
H54 H 0.416342 0.804549 0.612304 0.049 Uiso 1 1 calc R . . .
C55 C 0.1981(4) 0.8179(4) 0.5168(3) 0.0309(12) Uani 1 1 d . . . .
C56 C 0.2366(5) 0.7914(4) 0.4641(3) 0.0396(14) Uani 1 1 d . . . .
H56 H 0.297627 0.825197 0.460712 0.048 Uiso 1 1 calc R . . .
C57 C 0.1841(6) 0.7148(4) 0.4168(3) 0.0527(18) Uani 1 1 d . . . .
H57 H 0.209805 0.696978 0.381399 0.063 Uiso 1 1 calc R . . .
C58 C 0.0959(6) 0.6658(4) 0.4216(4) 0.0556(19) Uani 1 1 d . . . .
H58 H 0.060253 0.614709 0.389073 0.067 Uiso 1 1 calc R . . .
C59 C 0.0584(6) 0.6907(5) 0.4740(4) 0.069(2) Uani 1 1 d . . . .
H59 H -0.001559 0.655215 0.477613 0.083 Uiso 1 1 calc R . . .
C60 C 0.1074(5) 0.7670(4) 0.5212(4) 0.0509(17) Uani 1 1 d . . . .
H60 H 0.080087 0.784253 0.555860 0.061 Uiso 1 1 calc R . . .
C61 C 0.2404(5) 0.8996(4) 0.6619(3) 0.0361(14) Uani 1 1 d . . . .
C62 C 0.1763(6) 0.9438(4) 0.6828(4) 0.057(2) Uani 1 1 d . . . .
H62 H 0.147620 0.986822 0.655318 0.068 Uiso 1 1 calc R . . .
C63 C 0.1534(7) 0.9246(4) 0.7458(4) 0.069(2) Uani 1 1 d . . . .
H63 H 0.109473 0.954812 0.759978 0.083 Uiso 1 1 calc R . . .
C64 C 0.1952(6) 0.8619(4) 0.7862(4) 0.061(2) Uani 1 1 d . . . .
H64 H 0.182547 0.851206 0.829112 0.073 Uiso 1 1 calc R . . .
C65 C 0.2565(6) 0.8140(5) 0.7634(4) 0.063(2) Uani 1 1 d . . . .
H65 H 0.281882 0.768689 0.789482 0.076 Uiso 1 1 calc R . . .
C66 C 0.2801(6) 0.8334(5) 0.7022(4) 0.0562(19) Uani 1 1 d . . . .
H66 H 0.322799 0.801977 0.687585 0.067 Uiso 1 1 calc R . . .
C67 C 0.2204(5) 1.0148(4) 0.5432(3) 0.0382(15) Uani 1 1 d . . . .
C68 C 0.1543(5) 1.0070(4) 0.4724(4) 0.0499(18) Uani 1 1 d . . . .
H68 H 0.130086 0.951640 0.444033 0.060 Uiso 1 1 calc R . . .
C69 C 0.1249(6) 1.0851(5) 0.4446(4) 0.065(2) Uani 1 1 d . . . .
H69 H 0.079701 1.081383 0.397304 0.078 Uiso 1 1 calc R . . .
C70 C 0.1617(6) 1.1666(4) 0.4861(4) 0.059(2) Uani 1 1 d . . . .
H70 H 0.141718 1.217804 0.466586 0.071 Uiso 1 1 calc R . . .
C71 C 0.2274(6) 1.1737(4) 0.5557(4) 0.056(2) Uani 1 1 d . . . .
H71 H 0.252038 1.229643 0.583260 0.067 Uiso 1 1 calc R . . .
C72 C 0.2580(5) 1.0977(4) 0.5861(3) 0.0431(16) Uani 1 1 d . . . .
H72 H 0.302377 1.102248 0.633781 0.052 Uiso 1 1 calc R . . .

loop_
_atom_site_aniso_label
_atom_site_aniso_U_11
_atom_site_aniso_U_22
_atom_site_aniso_U_33
_atom_site_aniso_U_23
_atom_site_aniso_U_13
_atom_site_aniso_U_12
Tc1 0.0273(3) 0.0212(2) 0.0249(2) 0.00548(17) 0.01060(19) 0.0055(2)
Tc2 0.0280(3) 0.0234(2) 0.0234(2) 0.00552(17) 0.01024(19) 0.0064(2)
Tc3 0.0250(3) 0.0241(2) 0.0261(3) 0.00526(18) 0.01105(19) 0.0061(2)
Br1 0.0468(4) 0.0234(3) 0.0407(4) 0.0069(2) 0.0140(3) 0.0045(3)
Br2 0.0492(4) 0.0417(3) 0.0252(3) 0.0060(2) 0.0079(3) 0.0109(3)
Br3 0.0322(3) 0.0469(3) 0.0511(4) 0.0064(3) 0.0197(3) 0.0135(3)
Br11 0.0333(8) 0.0304(6) 0.0342(8) 0.0055(5) 0.0125(6) 0.0064(6)
Br12 0.0332(8) 0.0294(6) 0.0325(8) 0.0067(5) 0.0125(6) 0.0071(6)
Br13 0.0426(7) 0.0316(6) 0.0457(7) 0.0118(5) 0.0235(6) 0.0123(6)
Br14 0.0367(8) 0.0298(6) 0.0319(7) 0.0058(5) 0.0159(6) 0.0077(6)
S11 0.0333(8) 0.0304(6) 0.0342(8) 0.0055(5) 0.0125(6) 0.0064(6)
S12 0.0332(8) 0.0294(6) 0.0325(8) 0.0067(5) 0.0125(6) 0.0071(6)
S13 0.0426(7) 0.0316(6) 0.0457(7) 0.0118(5) 0.0235(6) 0.0123(6)
S14 0.0367(8) 0.0298(6) 0.0319(7) 0.0058(5) 0.0159(6) 0.0077(6)
Tc4 0.0265(3) 0.0219(2) 0.0263(2) 0.00826(17) 0.01136(19) 0.0063(2)
Tc5 0.0235(2) 0.0237(2) 0.0277(3) 0.00635(17) 0.01148(19) 0.0050(2)
Tc6 0.0258(3) 0.0225(2) 0.0248(2) 0.00597(17) 0.01120(19) 0.0056(2)
Br4 0.0433(4) 0.0270(3) 0.0411(4) 0.0152(2) 0.0133(3) 0.0089(3)
Br5 0.0280(3) 0.0437(3) 0.0551(4) 0.0038(3) 0.0185(3) 0.0048(3)
Br6 0.0445(4) 0.0363(3) 0.0311(3) 0.0010(2) 0.0152(3) 0.0070(3)
Br21 0.0419(8) 0.0306(6) 0.0331(7) 0.0103(5) 0.0166(6) 0.0100(6)
Br22 0.0375(8) 0.0314(7) 0.0347(8) 0.0069(5) 0.0133(6) 0.0090(6)
Br23 0.0364(7) 0.0352(6) 0.0336(7) 0.0097(5) 0.0158(5) 0.0123(6)
Br24 0.0358(8) 0.0310(6) 0.0346(8) 0.0061(5) 0.0153(6) 0.0055(6)
S21 0.0419(8) 0.0306(6) 0.0331(7) 0.0103(5) 0.0166(6) 0.0100(6)
S22 0.0375(8) 0.0314(7) 0.0347(8) 0.0069(5) 0.0133(6) 0.0090(6)
S23 0.0364(7) 0.0352(6) 0.0336(7) 0.0097(5) 0.0158(5) 0.0123(6)
S24 0.0358(8) 0.0310(6) 0.0346(8) 0.0061(5) 0.0153(6) 0.0055(6)
P1 0.0351(9) 0.0292(7) 0.0335(9) 0.0060(6) 0.0173(7) 0.0064(7)
C1 0.037(3) 0.025(3) 0.031(3) 0.007(2) 0.009(3) 0.004(3)
C2 0.055(4) 0.040(3) 0.036(4) 0.013(3) 0.017(3) 0.019(3)
C3 0.039(4) 0.038(3) 0.046(4) -0.002(3) 0.005(3) 0.011(3)
C4 0.057(5) 0.034(3) 0.058(5) 0.008(3) -0.009(4) 0.013(4)
C5 0.090(6) 0.056(4) 0.043(5) 0.032(4) 0.014(4) 0.015(5)
C6 0.064(5) 0.049(4) 0.046(4) 0.020(3) 0.025(4) 0.014(4)
C7 0.032(3) 0.035(3) 0.030(3) 0.005(2) 0.012(3) 0.015(3)
C8 0.035(3) 0.028(3) 0.047(4) 0.009(3) 0.018(3) 0.009(3)
C9 0.029(3) 0.039(3) 0.046(4) -0.005(3) 0.010(3) 0.009(3)
C10 0.038(4) 0.059(4) 0.038(4) -0.001(3) 0.010(3) 0.015(4)
C11 0.049(4) 0.056(4) 0.037(4) 0.018(3) 0.016(3) 0.010(4)
C12 0.035(4) 0.034(3) 0.041(4) 0.007(3) 0.013(3) 0.004(3)
C13 0.035(3) 0.031(3) 0.029(3) 0.010(2) 0.017(3) 0.009(3)
C14 0.039(4) 0.035(3) 0.033(3) 0.008(3) 0.017(3) 0.005(3)
C15 0.039(4) 0.051(4) 0.035(4) 0.006(3) 0.011(3) -0.006(3)
C16 0.072(5) 0.029(3) 0.035(4) 0.003(3) 0.021(3) -0.005(3)
C17 0.063(5) 0.028(3) 0.049(4) 0.008(3) 0.026(4) 0.012(3)
C18 0.040(4) 0.033(3) 0.049(4) 0.004(3) 0.019(3) 0.008(3)
C19 0.051(4) 0.028(3) 0.064(5) 0.003(3) 0.039(4) 0.000(3)
C20 0.053(5) 0.057(4) 0.088(6) 0.009(4) 0.046(4) 0.018(4)
C21 0.056(6) 0.060(5) 0.144(9) -0.002(6) 0.061(6) 0.004(4)
C22 0.096(8) 0.055(5) 0.135(9) -0.027(5) 0.087(7) -0.008(5)
C23 0.108(8) 0.057(5) 0.083(6) -0.019(4) 0.074(6) -0.013(5)
C24 0.076(5) 0.042(4) 0.059(5) -0.011(3) 0.044(4) -0.009(4)
P2 0.0381(9) 0.0325(8) 0.0369(9) 0.0106(7) 0.0169(7) 0.0061(8)
C25 0.041(4) 0.043(3) 0.031(3) 0.007(3) 0.014(3) 0.016(3)
C26 0.048(4) 0.042(3) 0.045(4) 0.012(3) 0.017(3) 0.015(3)
C27 0.040(4) 0.053(4) 0.052(4) 0.006(3) 0.015(3) 0.007(4)
C28 0.038(4) 0.060(4) 0.049(4) 0.003(3) 0.010(3) 0.007(4)
C29 0.054(5) 0.065(5) 0.066(5) 0.028(4) 0.013(4) 0.026(4)
C30 0.048(4) 0.040(4) 0.064(5) 0.019(3) 0.016(4) 0.003(3)
C31 0.032(3) 0.037(3) 0.034(3) 0.011(3) 0.014(3) -0.001(3)
C32 0.038(4) 0.060(4) 0.049(4) 0.022(3) 0.022(3) 0.016(4)
C33 0.040(4) 0.095(6) 0.055(5) 0.036(4) 0.021(4) 0.023(4)
C34 0.059(5) 0.067(5) 0.034(4) 0.010(3) 0.022(4) -0.002(4)
C35 0.053(4) 0.048(4) 0.050(4) 0.009(3) 0.030(4) 0.009(4)
C36 0.040(4) 0.035(3) 0.044(4) 0.012(3) 0.019(3) 0.009(3)
C37 0.044(4) 0.037(3) 0.039(4) 0.010(3) 0.019(3) 0.009(3)
C38 0.055(4) 0.036(3) 0.042(4) 0.000(3) 0.023(3) 0.007(3)
C39 0.059(5) 0.063(5) 0.059(5) 0.006(4) 0.036(4) 0.010(4)
C40 0.060(5) 0.058(4) 0.047(4) 0.002(3) 0.019(4) 0.024(4)
C41 0.077(6) 0.033(3) 0.077(6) 0.014(3) 0.030(5) 0.017(4)
C42 0.060(5) 0.043(4) 0.088(6) 0.018(4) 0.043(4) 0.014(4)
C43 0.039(4) 0.036(3) 0.038(4) 0.011(3) 0.019(3) 0.011(3)
C44 0.058(4) 0.039(3) 0.034(4) 0.011(3) 0.017(3) 0.009(3)
C45 0.062(5) 0.045(4) 0.046(4) 0.023(3) 0.025(4) 0.013(4)
C46 0.063(5) 0.033(3) 0.059(5) 0.011(3) 0.027(4) 0.003(3)
C47 0.070(5) 0.033(3) 0.053(5) 0.001(3) 0.026(4) -0.002(4)
C48 0.049(4) 0.038(3) 0.040(4) -0.002(3) 0.022(3) 0.000(3)
P3 0.0377(9) 0.0288(7) 0.0296(8) 0.0060(6) 0.0146(7) 0.0063(7)
C49 0.040(4) 0.029(3) 0.029(3) 0.001(2) 0.014(3) 0.011(3)
C50 0.050(4) 0.032(3) 0.044(4) 0.010(3) 0.023(3) 0.011(3)
C51 0.044(4) 0.039(3) 0.056(5) 0.011(3) 0.022(3) 0.001(3)
C52 0.034(4) 0.051(4) 0.051(4) 0.005(3) 0.017(3) 0.008(3)
C53 0.050(4) 0.041(4) 0.054(4) 0.002(3) 0.019(3) 0.022(4)
C54 0.048(4) 0.030(3) 0.050(4) 0.004(3) 0.023(3) 0.012(3)
C55 0.031(3) 0.034(3) 0.026(3) 0.004(2) 0.008(2) 0.004(3)
C56 0.034(4) 0.047(4) 0.037(4) 0.001(3) 0.015(3) 0.000(3)
C57 0.055(5) 0.059(4) 0.036(4) -0.010(3) 0.007(3) 0.012(4)
C58 0.056(5) 0.044(4) 0.047(5) -0.005(3) -0.004(4) 0.005(4)
C59 0.063(5) 0.063(5) 0.072(6) -0.002(4) 0.028(5) -0.019(4)
C60 0.048(4) 0.060(4) 0.044(4) -0.002(3) 0.023(3) -0.003(4)
C61 0.041(4) 0.037(3) 0.034(4) 0.005(3) 0.019(3) 0.003(3)
C62 0.088(6) 0.047(4) 0.060(5) 0.018(3) 0.051(4) 0.023(4)
C63 0.112(7) 0.044(4) 0.088(6) 0.013(4) 0.080(6) 0.021(5)
C64 0.093(6) 0.055(4) 0.046(5) 0.008(4) 0.043(4) 0.006(4)
C65 0.077(6) 0.072(5) 0.046(5) 0.029(4) 0.027(4) 0.013(5)
C66 0.068(5) 0.066(4) 0.051(5) 0.022(4) 0.031(4) 0.028(4)
C67 0.044(4) 0.035(3) 0.046(4) 0.015(3) 0.024(3) 0.014(3)
C68 0.056(5) 0.042(4) 0.054(5) 0.015(3) 0.013(4) 0.023(4)
C69 0.070(6) 0.057(4) 0.065(5) 0.029(4) 0.010(4) 0.024(4)
C70 0.068(5) 0.044(4) 0.079(6) 0.031(4) 0.032(4) 0.026(4)
C71 0.080(6) 0.029(3) 0.077(6) 0.013(3) 0.048(5) 0.015(4)
C72 0.057(4) 0.037(3) 0.044(4) 0.008(3) 0.024(3) 0.015(3)

loop_
_atom_type_symbol
_atom_type_description
_atom_type_scat_dispersion_real
_atom_type_scat_dispersion_imag
_atom_type_scat_source
P P 0.1023 0.0942 'International Tables Vol C Tables 4.2.6.8 and 6.1.1.4'
C C 0.0033 0.0016 'International Tables Vol C Tables 4.2.6.8 and 6.1.1.4'
H H 0.0000 0.0000 'International Tables Vol C Tables 4.2.6.8 and 6.1.1.4'
Tc Tc -1.4390 0.7593 'International Tables Vol C Tables 4.2.6.8 and 6.1.1.4'
S S 0.1246 0.1234 'International Tables Vol C Tables 4.2.6.8 and 6.1.1.4'
Br Br -0.2901 2.4595 'International Tables Vol C Tables 4.2.6.8 and 6.1.1.4'

loop_
_geom_angle_atom_site_label_1
_geom_angle_atom_site_label_2
_geom_angle_atom_site_label_3
_geom_angle
_geom_angle_site_symmetry_1
_geom_angle_site_symmetry_3
Tc2 Tc1 Tc2 89.939(19) . 2_775
Tc2 Tc1 Tc3 59.951(16) . .
Tc2 Tc1 Tc3 60.233(17) . 2_775
Tc3 Tc1 Tc2 59.751(16) 2_775 2_775
Tc3 Tc1 Tc2 59.953(15) . 2_775
Tc3 Tc1 Tc3 89.965(18) 2_775 .
Br1 Tc1 Tc2 137.89(2) . 2_775
Br1 Tc1 Tc2 132.17(2) . .
Br1 Tc1 Tc3 134.61(2) . .
Br1 Tc1 Tc3 135.31(2) . 2_775
Br11 Tc1 Tc2 57.55(3) . .
Br11 Tc1 Tc2 117.31(3) . 2_775
Br11 Tc1 Tc3 57.39(3) . .
Br11 Tc1 Tc3 117.74(4) . 2_775
Br11 Tc1 Br1 90.87(3) . .
Br11 Tc1 Br13 90.48(4) . 2_775
Br12 Tc1 Tc2 117.65(4) 2_775 .
Br12 Tc1 Tc2 57.48(3) 2_775 2_775
Br12 Tc1 Tc3 57.44(3) 2_775 2_775
Br12 Tc1 Tc3 117.41(3) 2_775 .
Br12 Tc1 Br1 95.27(3) 2_775 .
Br12 Tc1 Br11 173.86(4) 2_775 .
Br12 Tc1 Br13 88.90(4) 2_775 2_775
Br13 Tc1 Tc2 57.52(3) 2_775 2_775
Br13 Tc1 Tc2 118.35(3) 2_775 .
Br13 Tc1 Tc3 117.27(3) 2_775 2_775
Br13 Tc1 Tc3 58.44(3) 2_775 .
Br13 Tc1 Br1 94.30(3) 2_775 .
Br14 Tc1 Tc2 57.62(3) 2_775 .
Br14 Tc1 Tc2 117.20(4) 2_775 2_775
Br14 Tc1 Tc3 57.48(3) 2_775 2_775
Br14 Tc1 Tc3 117.53(3) 2_775 .
Br14 Tc1 Br1 91.44(3) 2_775 .
Br14 Tc1 Br11 90.28(4) 2_775 .
Br14 Tc1 Br12 89.73(4) 2_775 2_775
Br14 Tc1 Br13 174.20(4) 2_775 2_775
S11 Tc1 Tc2 57.55(3) . .
S11 Tc1 Tc3 57.39(3) . .
S11 Tc1 Br1 90.87(3) . .
Tc1 Tc2 Tc1 90.063(19) . 2_775
Tc1 Tc2 Tc3 60.246(16) . .
Tc1 Tc2 Tc3 60.046(16) . 2_775
Tc1 Tc2 Br2 132.65(2) . .
Tc3 Tc2 Tc1 59.926(16) . 2_775
Tc3 Tc2 Tc1 59.885(16) 2_775 2_775
Tc3 Tc2 Tc3 90.026(19) . 2_775
Br2 Tc2 Tc1 137.29(2) . 2_775
Br2 Tc2 Tc3 135.41(2) . 2_775
Br2 Tc2 Tc3 134.48(2) . .
Br11 Tc2 Tc1 57.74(3) . .
Br11 Tc2 Tc1 117.45(3) . 2_775
Br11 Tc2 Tc3 57.55(3) . .
Br11 Tc2 Tc3 117.75(3) . 2_775
Br11 Tc2 Br2 91.06(4) . .
Br11 Tc2 Br12 89.88(4) . .
Br11 Tc2 Br13 175.64(5) . .
Br12 Tc2 Tc1 117.67(4) . .
Br12 Tc2 Tc1 57.32(3) . 2_775
Br12 Tc2 Tc3 117.18(3) . 2_775
Br12 Tc2 Tc3 57.46(3) . .
Br12 Tc2 Br2 94.46(3) . .
Br12 Tc2 Br13 89.63(4) . .
Br13 Tc2 Tc1 58.85(3) . 2_775
Br13 Tc2 Tc1 118.87(3) . .
Br13 Tc2 Tc3 58.83(3) . 2_775
Br13 Tc2 Tc3 118.77(3) . .
Br13 Tc2 Br2 93.29(3) . .
Br14 Tc2 Tc1 117.23(3) 2_775 2_775
Br14 Tc2 Tc1 57.50(3) 2_775 .
Br14 Tc2 Tc3 57.38(3) 2_775 2_775
Br14 Tc2 Tc3 117.70(4) 2_775 .
Br14 Tc2 Br2 91.85(3) 2_775 .
Br14 Tc2 Br11 90.33(4) 2_775 .
Br14 Tc2 Br12 173.68(5) 2_775 .
Br14 Tc2 Br13 89.69(4) 2_775 .
S11 Tc2 Tc1 57.74(3) . .
S11 Tc2 Tc3 57.55(3) . .
S11 Tc2 Br2 91.06(4) . .
S11 Tc2 S12 89.88(4) . .
S11 Tc2 S13 175.64(5) . .
S12 Tc2 Tc1 117.67(4) . .
S12 Tc2 Tc3 57.46(3) . .
S12 Tc2 Br2 94.46(3) . .
S12 Tc2 S13 89.63(4) . .
S13 Tc2 Tc1 118.87(3) . .
S13 Tc2 Tc3 118.77(3) . .
S13 Tc2 Br2 93.29(3) . .
Tc1 Tc3 Tc1 90.036(18) 2_775 .
Tc1 Tc3 Tc2 59.723(17) 2_775 2_775
Tc1 Tc3 Tc2 60.162(15) . 2_775
Tc2 Tc3 Tc1 59.803(16) . .
Tc2 Tc3 Tc1 60.323(17) . 2_775
Tc2 Tc3 Tc2 89.974(19) . 2_775
Br3 Tc3 Tc1 134.41(2) . .
Br3 Tc3 Tc1 135.50(2) . 2_775
Br3 Tc3 Tc2 133.05(2) . .
Br3 Tc3 Tc2 136.97(2) . 2_775
Br11 Tc3 Tc1 57.58(3) . .
Br11 Tc3 Tc1 117.85(4) . 2_775
Br11 Tc3 Tc2 117.72(3) . 2_775
Br11 Tc3 Tc2 57.56(3) . .
Br11 Tc3 Br3 91.11(3) . .
Br11 Tc3 Br13 90.69(4) . 2_775
Br12 Tc3 Tc1 57.54(3) . 2_775
Br12 Tc3 Tc1 117.48(3) . .
Br12 Tc3 Tc2 117.23(4) . 2_775
Br12 Tc3 Tc2 57.72(3) . .
Br12 Tc3 Br3 92.12(3) . .
Br12 Tc3 Br11 90.05(4) . .
Br12 Tc3 Br13 174.35(4) . 2_775
Br13 Tc3 Tc1 58.57(3) 2_775 .
Br13 Tc3 Tc1 117.35(3) 2_775 2_775
Br13 Tc3 Tc2 57.63(3) 2_775 2_775
Br13 Tc3 Tc2 118.33(3) 2_775 .
Br13 Tc3 Br3 93.47(3) 2_775 .
Br14 Tc3 Tc1 117.54(3) . .
Br14 Tc3 Tc1 57.39(3) . 2_775
Br14 Tc3 Tc2 117.68(4) . .
Br14 Tc3 Tc2 57.41(3) . 2_775
Br14 Tc3 Br3 94.79(3) . .
Br14 Tc3 Br11 174.10(4) . .
Br14 Tc3 Br12 89.74(4) . .
Br14 Tc3 Br13 88.95(4) . 2_775
S11 Tc3 Tc1 57.58(3) . .
S11 Tc3 Tc2 57.56(3) . .
S11 Tc3 Br3 91.11(3) . .
S12 Tc3 Tc1 117.48(3) . .
S12 Tc3 Tc2 57.72(3) . .
S12 Tc3 Br3 92.12(3) . .
S12 Tc3 S11 90.05(4) . .
S14 Tc3 Tc1 117.54(3) . .
S14 Tc3 Tc2 117.68(4) . .
S14 Tc3 Br3 94.79(3) . .
S14 Tc3 S11 174.10(4) . .
S14 Tc3 S12 89.74(4) . .
Tc2 Br11 Tc1 64.70(3) . .
Tc2 Br11 Tc3 64.89(3) . .
Tc3 Br11 Tc1 65.03(3) . .
Tc1 Br12 Tc2 65.20(3) 2_775 .
Tc3 Br12 Tc1 65.01(3) . 2_775
Tc3 Br12 Tc2 64.82(3) . .
Tc2 Br13 Tc1 63.63(3) . 2_775
Tc2 Br13 Tc3 63.54(3) . 2_775
Tc3 Br13 Tc1 62.99(3) 2_775 2_775
Tc1 Br14 Tc2 64.88(3) 2_775 2_775
Tc1 Br14 Tc3 65.13(3) 2_775 .
Tc3 Br14 Tc2 65.22(3) . 2_775
Tc2 S11 Tc1 64.70(3) . .
Tc2 S11 Tc3 64.89(3) . .
Tc3 S11 Tc1 65.03(3) . .
Tc1 S12 Tc2 65.20(3) 2_775 .
Tc3 S12 Tc1 65.01(3) . 2_775
Tc3 S12 Tc2 64.82(3) . .
Tc2 S13 Tc1 63.63(3) . 2_775
Tc2 S13 Tc3 63.54(3) . 2_775
Tc3 S13 Tc1 62.99(3) 2_775 2_775
Tc1 S14 Tc2 64.88(3) 2_775 2_775
Tc1 S14 Tc3 65.13(3) 2_775 .
Tc3 S14 Tc2 65.22(3) . 2_775
Tc5 Tc4 Tc5 90.144(18) 2_666 .
Tc5 Tc4 Tc6 59.953(16) 2_666 .
Tc6 Tc4 Tc5 60.133(16) . .
Tc6 Tc4 Tc5 60.183(16) 2_666 2_666
Tc6 Tc4 Tc5 59.990(17) 2_666 .
Tc6 Tc4 Tc6 90.080(18) 2_666 .
Br4 Tc4 Tc5 136.14(2) . .
Br4 Tc4 Tc5 133.70(2) . 2_666
Br4 Tc4 Tc6 135.75(2) . 2_666
Br4 Tc4 Tc6 134.14(2) . .
Br21 Tc4 Tc5 57.21(3) . .
Br21 Tc4 Tc5 117.83(3) . 2_666
Br21 Tc4 Tc6 57.93(3) . .
Br21 Tc4 Tc6 117.18(3) . 2_666
Br21 Tc4 Br4 93.31(3) . .
Br22 Tc4 Tc5 118.10(3) 2_666 .
Br22 Tc4 Tc5 57.53(3) 2_666 2_666
Br22 Tc4 Tc6 58.00(3) 2_666 .
Br22 Tc4 Tc6 117.70(3) 2_666 2_666
Br22 Tc4 Br4 91.21(3) 2_666 .
Br22 Tc4 Br21 90.79(4) 2_666 .
Br22 Tc4 Br23 89.40(4) 2_666 2_666
Br22 Tc4 Br24 174.40(4) 2_666 2_666
Br23 Tc4 Tc5 57.79(3) 2_666 2_666
Br23 Tc4 Tc5 117.90(3) 2_666 .
Br23 Tc4 Tc6 57.93(3) 2_666 2_666
Br23 Tc4 Tc6 117.72(3) 2_666 .
Br23 Tc4 Br4 92.37(3) 2_666 .
Br23 Tc4 Br21 174.31(4) 2_666 .
Br24 Tc4 Tc5 117.74(3) 2_666 2_666
Br24 Tc4 Tc5 57.48(3) 2_666 .
Br24 Tc4 Tc6 117.58(3) 2_666 .
Br24 Tc4 Tc6 57.59(3) 2_666 2_666
Br24 Tc4 Br4 94.39(3) 2_666 .
Br24 Tc4 Br21 89.17(4) 2_666 .
Br24 Tc4 Br23 90.08(4) 2_666 2_666
S21 Tc4 Tc5 57.21(3) . .
S21 Tc4 Tc6 57.93(3) . .
S21 Tc4 Br4 93.31(3) . .
Tc4 Tc5 Tc4 89.857(18) 2_666 .
Tc4 Tc5 Tc6 59.933(15) . .
Tc4 Tc5 Tc6 59.855(16) 2_666 .
Tc6 Tc5 Tc4 59.940(17) 2_666 .
Tc6 Tc5 Tc4 60.033(16) 2_666 2_666
Tc6 Tc5 Tc6 89.936(19) 2_666 .
Br5 Tc5 Tc4 135.54(2) . 2_666
Br5 Tc5 Tc4 134.60(2) . .
Br5 Tc5 Tc6 134.40(2) . 2_666
Br5 Tc5 Tc6 135.66(3) . .
Br21 Tc5 Tc4 58.42(3) . .
Br21 Tc5 Tc4 118.07(3) . 2_666
Br21 Tc5 Tc6 118.35(4) . 2_666
Br21 Tc5 Tc6 58.22(3) . .
Br21 Tc5 Br5 92.21(4) . .
Br21 Tc5 Br23 89.56(4) . .
Br22 Tc5 Tc4 57.55(3) . 2_666
Br22 Tc5 Tc4 117.93(4) . .
Br22 Tc5 Tc6 58.03(3) . 2_666
Br22 Tc5 Tc6 117.39(3) . .
Br22 Tc5 Br5 92.71(4) . .
Br22 Tc5 Br21 175.05(5) . .
Br22 Tc5 Br23 89.58(4) . .
Br22 Tc5 Br24 90.30(4) . 2_666
Br23 Tc5 Tc4 117.81(3) . .
Br23 Tc5 Tc4 58.06(3) . 2_666
Br23 Tc5 Tc6 57.90(3) . .
Br23 Tc5 Tc6 118.07(3) . 2_666
Br23 Tc5 Br5 93.25(3) . .
Br24 Tc5 Tc4 57.74(3) 2_666 .
Br24 Tc5 Tc4 117.65(4) 2_666 2_666
Br24 Tc5 Tc6 117.64(3) 2_666 .
Br24 Tc5 Tc6 57.65(3) 2_666 2_666
Br24 Tc5 Br5 92.10(3) 2_666 .
Br24 Tc5 Br21 90.10(4) 2_666 .
Br24 Tc5 Br23 174.65(5) 2_666 .
S21 Tc5 Tc4 58.42(3) . .
S21 Tc5 Tc6 58.22(3) . .
S21 Tc5 Br5 92.21(4) . .
S21 Tc5 S23 89.56(4) . .
S22 Tc5 Tc4 117.93(4) . .
S22 Tc5 Tc6 117.39(3) . .
S22 Tc5 Br5 92.71(4) . .
S22 Tc5 Br24 90.30(4) . 2_666
S22 Tc5 S21 175.05(5) . .
S22 Tc5 S23 89.58(4) . .
S23 Tc5 Tc4 117.81(3) . .
S23 Tc5 Tc6 57.90(3) . .
S23 Tc5 Br5 93.25(3) . .
Tc4 Tc6 Tc4 89.920(18) 2_666 .
Tc4 Tc6 Tc5 59.963(15) 2_666 .
Tc4 Tc6 Tc5 60.071(17) 2_666 2_666
Tc4 Tc6 Tc5 59.934(16) . .
Tc5 Tc6 Tc4 60.014(16) 2_666 .
Tc5 Tc6 Tc5 90.064(19) 2_666 .
Br6 Tc6 Tc4 133.89(2) . 2_666
Br6 Tc6 Tc4 136.15(2) . .
Br6 Tc6 Tc5 136.54(3) . .
Br6 Tc6 Tc5 133.37(2) . 2_666
Br21 Tc6 Tc4 58.11(3) . .
Br21 Tc6 Tc4 117.14(3) . 2_666
Br21 Tc6 Tc5 57.19(3) . .
Br21 Tc6 Tc5 118.08(3) . 2_666
Br21 Tc6 Br6 94.79(3) . .
Br22 Tc6 Tc4 117.39(4) 2_666 2_666
Br22 Tc6 Tc4 57.34(3) 2_666 .
Br22 Tc6 Tc5 117.25(3) 2_666 .
Br22 Tc6 Tc5 57.36(3) 2_666 2_666
Br22 Tc6 Br6 92.96(3) 2_666 .
Br22 Tc6 Br21 90.49(4) 2_666 .
Br22 Tc6 Br23 174.14(4) 2_666 .
Br23 Tc6 Tc4 117.66(3) . .
Br23 Tc6 Tc4 58.05(3) . 2_666
Br23 Tc6 Tc5 57.74(3) . .
Br23 Tc6 Tc5 118.09(3) . 2_666
Br23 Tc6 Br6 92.90(3) . .
Br23 Tc6 Br21 88.82(4) . .
Br24 Tc6 Tc4 117.54(3) . .
Br24 Tc6 Tc4 57.76(3) . 2_666
Br24 Tc6 Tc5 57.56(3) . 2_666
Br24 Tc6 Tc5 117.69(3) . .
Br24 Tc6 Br6 91.01(3) . .
Br24 Tc6 Br21 174.17(4) . .
Br24 Tc6 Br22 89.82(4) . 2_666
Br24 Tc6 Br23 90.27(4) . .
S21 Tc6 Tc4 58.11(3) . .
S21 Tc6 Tc5 57.19(3) . .
S21 Tc6 Br6 94.79(3) . .
S23 Tc6 Tc4 117.66(3) . .
S23 Tc6 Tc5 57.74(3) . .
S23 Tc6 Br6 92.90(3) . .
S23 Tc6 S21 88.82(4) . .
S24 Tc6 Tc4 117.54(3) . .
S24 Tc6 Tc5 117.69(3) . .
S24 Tc6 Br6 91.01(3) . .
S24 Tc6 S21 174.17(4) . .
S24 Tc6 S23 90.27(4) . .
Tc5 Br21 Tc4 64.37(3) . .
Tc5 Br21 Tc6 64.59(3) . .
Tc6 Br21 Tc4 63.96(3) . .
Tc4 Br22 Tc6 64.66(3) 2_666 2_666
Tc5 Br22 Tc4 64.91(3) . 2_666
Tc5 Br22 Tc6 64.61(3) . 2_666
Tc5 Br23 Tc4 64.15(3) . 2_666
Tc5 Br23 Tc6 64.36(3) . .
Tc6 Br23 Tc4 64.02(3) . 2_666
Tc5 Br24 Tc4 64.78(3) 2_666 2_666
Tc5 Br24 Tc6 64.79(3) 2_666 .
Tc6 Br24 Tc4 64.65(3) . 2_666
Tc5 S21 Tc4 64.37(3) . .
Tc5 S21 Tc6 64.59(3) . .
Tc6 S21 Tc4 63.96(3) . .
Tc4 S22 Tc6 64.66(3) 2_666 2_666
Tc5 S22 Tc4 64.91(3) . 2_666
Tc5 S22 Tc6 64.61(3) . 2_666
Tc5 S23 Tc4 64.15(3) . 2_666
Tc5 S23 Tc6 64.36(3) . .
Tc6 S23 Tc4 64.02(3) . 2_666
Tc5 S24 Tc4 64.78(3) 2_666 2_666
Tc5 S24 Tc6 64.79(3) 2_666 .
Tc6 S24 Tc4 64.65(3) . 2_666
C1 P1 C19 110.4(3) . .
C7 P1 C1 106.9(2) . .
C7 P1 C13 109.9(3) . .
C7 P1 C19 110.7(3) . .
C13 P1 C1 111.3(3) . .
C13 P1 C19 107.7(3) . .
C2 C1 P1 117.6(4) . .
C6 C1 P1 122.8(4) . .
C6 C1 C2 119.6(5) . .
C3 C2 C1 121.1(6) . .
C4 C3 C2 119.8(6) . .
C3 C4 C5 120.2(6) . .
C4 C5 C6 121.1(6) . .
C1 C6 C5 118.3(6) . .
C8 C7 P1 118.4(4) . .
C12 C7 P1 121.9(4) . .
C12 C7 C8 119.6(5) . .
C9 C8 C7 120.4(5) . .
C8 C9 C10 120.0(6) . .
C9 C10 C11 120.4(6) . .
C10 C11 C12 120.7(6) . .
C7 C12 C11 118.9(6) . .
C14 C13 P1 121.5(4) . .
C14 C13 C18 120.0(5) . .
C18 C13 P1 118.5(4) . .
C13 C14 C15 119.6(5) . .
C14 C15 C16 120.1(6) . .
C17 C16 C15 120.5(6) . .
C18 C17 C16 120.0(6) . .
C17 C18 C13 119.7(6) . .
C20 C19 P1 121.0(5) . .
C20 C19 C24 120.8(6) . .
C24 C19 P1 118.1(5) . .
C19 C20 C21 119.2(8) . .
C22 C21 C20 118.5(8) . .
C21 C22 C23 122.8(7) . .
C24 C23 C22 118.2(8) . .
C23 C24 C19 120.4(8) . .
C31 P2 C25 109.7(3) . .
C31 P2 C37 107.0(3) . .
C31 P2 C43 107.9(3) . .
C37 P2 C25 110.9(3) . .
C43 P2 C25 109.0(3) . .
C43 P2 C37 112.3(3) . .
C26 C25 P2 119.2(4) . .
C26 C25 C30 118.7(6) . .
C30 C25 P2 122.1(5) . .
C25 C26 C27 121.0(6) . .
C26 C27 C28 119.3(6) . .
C29 C28 C27 120.5(6) . .
C28 C29 C30 120.2(6) . .
C29 C30 C25 120.3(6) . .
C32 C31 P2 118.6(4) . .
C32 C31 C36 119.4(5) . .
C36 C31 P2 121.6(4) . .
C33 C32 C31 120.8(5) . .
C32 C33 C34 119.4(6) . .
C33 C34 C35 120.8(6) . .
C36 C35 C34 119.5(5) . .
C35 C36 C31 120.0(5) . .
C38 C37 P2 122.2(5) . .
C38 C37 C42 118.6(5) . .
C42 C37 P2 119.1(5) . .
C37 C38 C39 119.9(6) . .
C40 C39 C38 120.6(6) . .
C41 C40 C39 119.8(6) . .
C40 C41 C42 120.3(7) . .
C41 C42 C37 120.7(6) . .
C44 C43 P2 121.4(5) . .
C44 C43 C48 119.1(6) . .
C48 C43 P2 119.4(4) . .
C43 C44 C45 120.0(6) . .
C46 C45 C44 120.3(6) . .
C47 C46 C45 120.2(6) . .
C46 C47 C48 120.6(6) . .
C47 C48 C43 119.8(6) . .
C49 P3 C55 109.5(2) . .
C49 P3 C61 112.0(3) . .
C49 P3 C67 109.3(3) . .
C55 P3 C61 106.7(3) . .
C55 P3 C67 110.0(3) . .
C61 P3 C67 109.3(3) . .
C50 C49 P3 121.1(4) . .
C50 C49 C54 119.3(5) . .
C54 C49 P3 119.6(4) . .
C51 C50 C49 119.8(5) . .
C52 C51 C50 120.7(6) . .
C53 C52 C51 120.0(6) . .
C52 C53 C54 120.6(5) . .
C53 C54 C49 119.5(6) . .
C56 C55 P3 119.7(5) . .
C60 C55 P3 120.9(4) . .
C60 C55 C56 119.4(5) . .
C57 C56 C55 119.7(6) . .
C58 C57 C56 120.3(6) . .
C57 C58 C59 120.3(7) . .
C58 C59 C60 121.2(7) . .
C59 C60 C55 119.1(6) . .
C62 C61 P3 122.1(5) . .
C62 C61 C66 119.4(6) . .
C66 C61 P3 118.3(4) . .
C61 C62 C63 120.0(6) . .
C64 C63 C62 120.2(6) . .
C63 C64 C65 119.9(6) . .
C66 C65 C64 120.0(6) . .
C65 C66 C61 120.4(6) . .
C68 C67 P3 119.3(5) . .
C68 C67 C72 121.5(5) . .
C72 C67 P3 119.0(5) . .
C67 C68 C69 118.0(6) . .
C70 C69 C68 120.9(7) . .
C71 C70 C69 120.6(6) . .
C70 C71 C72 120.7(6) . .
C71 C72 C67 118.3(6) . .

loop_
_geom_bond_atom_site_label_1
_geom_bond_atom_site_label_2
_geom_bond_distance
_geom_bond_site_symmetry_2
Tc1 Tc2 2.5842(6) .
Tc1 Tc2 2.6029(6) 2_775
Tc1 Tc3 2.5927(6) 2_775
Tc1 Tc3 2.5957(5) .
Tc1 Br1 2.5774(7) .
Tc1 Br11 2.4171(13) .
Tc1 Br12 2.4136(13) 2_775
Tc1 Br13 2.4862(12) 2_775
Tc1 Br14 2.4072(13) 2_775
Tc1 S11 2.4171(13) .
Tc2 Tc3 2.5881(6) .
Tc2 Tc3 2.5976(6) 2_775
Tc2 Br2 2.5842(7) .
Tc2 Br11 2.4120(14) .
Tc2 Br12 2.4178(11) .
Tc2 Br13 2.4507(12) .
Tc2 Br14 2.4103(11) 2_775
Tc2 S11 2.4120(14) .
Tc2 S12 2.4178(11) .
Tc2 S13 2.4507(12) .
Tc3 Br3 2.5686(7) .
Tc3 Br11 2.4119(12) .
Tc3 Br12 2.4109(13) .
Tc3 Br13 2.4828(12) 2_775
Tc3 Br14 2.4095(12) .
Tc3 S11 2.4119(12) .
Tc3 S12 2.4109(13) .
Tc3 S14 2.4095(12) .
Tc4 Tc5 2.5917(6) 2_666
Tc4 Tc5 2.5922(6) .
Tc4 Tc6 2.5922(5) .
Tc4 Tc6 2.5888(6) 2_666
Tc4 Br4 2.5647(6) .
Tc4 Br21 2.4495(14) .
Tc4 Br22 2.4149(13) 2_666
Tc4 Br23 2.4437(13) 2_666
Tc4 Br24 2.4230(12) 2_666
Tc4 S21 2.4495(14) .
Tc5 Tc6 2.5974(6) .
Tc5 Tc6 2.5901(6) 2_666
Tc5 Br5 2.5711(7) .
Tc5 Br21 2.4170(12) .
Tc5 Br22 2.4143(13) .
Tc5 Br23 2.4365(11) .
Tc5 Br24 2.4160(12) 2_666
Tc5 S21 2.4170(12) .
Tc5 S22 2.4143(13) .
Tc5 S23 2.4365(11) .
Tc6 Br6 2.5726(7) .
Tc6 Br21 2.4446(11) .
Tc6 Br22 2.4325(13) 2_666
Tc6 Br23 2.4406(12) .
Tc6 Br24 2.4183(12) .
Tc6 S21 2.4446(11) .
Tc6 S23 2.4406(12) .
Tc6 S24 2.4183(12) .
P1 C1 1.796(5) .
P1 C7 1.791(6) .
P1 C13 1.795(6) .
P1 C19 1.799(6) .
C1 C2 1.383(8) .
C1 C6 1.375(7) .
C2 C3 1.372(7) .
C3 C4 1.357(9) .
C4 C5 1.361(9) .
C5 C6 1.406(8) .
C7 C8 1.410(7) .
C7 C12 1.382(7) .
C8 C9 1.367(8) .
C9 C10 1.373(8) .
C10 C11 1.377(8) .
C11 C12 1.398(8) .
C13 C14 1.377(7) .
C13 C18 1.402(7) .
C14 C15 1.379(8) .
C15 C16 1.382(8) .
C16 C17 1.371(8) .
C17 C18 1.371(8) .
C19 C20 1.365(9) .
C19 C24 1.407(9) .
C20 C21 1.415(9) .
C21 C22 1.371(12) .
C22 C23 1.387(12) .
C23 C24 1.366(9) .
P2 C25 1.804(6) .
P2 C31 1.785(6) .
P2 C37 1.803(5) .
P2 C43 1.793(6) .
C25 C26 1.378(8) .
C25 C30 1.398(8) .
C26 C27 1.385(8) .
C27 C28 1.387(8) .
C28 C29 1.363(9) .
C29 C30 1.382(9) .
C31 C32 1.385(7) .
C31 C36 1.395(7) .
C32 C33 1.377(8) .
C33 C34 1.377(8) .
C34 C35 1.391(8) .
C35 C36 1.380(8) .
C37 C38 1.378(8) .
C37 C42 1.383(8) .
C38 C39 1.384(7) .
C39 C40 1.364(9) .
C40 C41 1.358(9) .
C41 C42 1.374(8) .
C43 C44 1.386(7) .
C43 C48 1.401(8) .
C44 C45 1.387(8) .
C45 C46 1.373(8) .
C46 C47 1.371(8) .
C47 C48 1.377(8) .
P3 C49 1.795(6) .
P3 C55 1.799(6) .
P3 C61 1.802(6) .
P3 C67 1.810(5) .
C49 C50 1.390(7) .
C49 C54 1.402(7) .
C50 C51 1.379(8) .
C51 C52 1.373(7) .
C52 C53 1.371(8) .
C53 C54 1.382(8) .
C55 C56 1.387(7) .
C55 C60 1.380(8) .
C56 C57 1.380(8) .
C57 C58 1.345(9) .
C58 C59 1.363(9) .
C59 C60 1.369(9) .
C61 C62 1.360(7) .
C61 C66 1.391(7) .
C62 C63 1.404(8) .
C63 C64 1.359(9) .
C64 C65 1.380(9) .
C65 C66 1.375(8) .
C67 C68 1.382(8) .
C67 C72 1.397(8) .
C68 C69 1.402(7) .
C69 C70 1.366(9) .
C70 C71 1.363(10) .
C71 C72 1.396(7) .

loop_
_cod_changelog_entry_id
_cod_changelog_entry_author
_cod_changelog_entry_date
_cod_changelog_entry_text
1 'Vaitkus, Antanas' 2024-11-16T01:10:56+02:00
;
 Replaced the '^A\/Y' character sequence with the backslash character ('\')
 in the '_diffrn_measurement_method' data value.
;
